data_4311342
loop_
_publ_author_name
'Yu-Bin Dong'
'Peng Wang'
'Ru-Qi Huang'
'Mark D. Smith'

_publ_section_title
;
 Syntheses and Structures of Ag(I)-Containing Coordination Polymers and
 Co(II)-Containing Supramolecular Complex Based on Novel Fulvene Ligands
;
_journal_name_full 'Inorganic Chemistry'
_journal_page_first 4727
_journal_page_last 4739
_journal_paper_doi 10.1021/ic0495517
_journal_volume 43
_journal_year 2004
_chemical_formula_sum 'C50 H40 Ag F6 N4 O4 Sb'
_chemical_formula_weight 1104.48
_chemical_name_systematic
; 
 ? 
;
_space_group_IT_number 15
_symmetry_cell_setting monoclinic
_symmetry_space_group_name_Hall '-C 2yc'
_symmetry_space_group_name_H-M 'C 1 2/c 1'
_atom_sites_solution_hydrogens geom
_atom_sites_solution_primary direct
_atom_sites_solution_secondary difmap
_audit_creation_method SHELXL-97
_cell_angle_alpha 90.00
_cell_angle_beta 111.2640(10)
_cell_angle_gamma 90.00
_cell_formula_units_Z 8
_cell_length_a 34.7405(19)
_cell_length_b 9.1035(5)
_cell_length_c 31.9219(18)
_cell_measurement_reflns_used 8511
_cell_measurement_temperature 293(2)
_cell_measurement_theta_max 25.044
_cell_measurement_theta_min 2.324
_cell_volume 9408.3(9)
_computing_cell_refinement 'SAINT+ NT V6.22 (Bruker, 2001)'
_computing_data_collection 'SMART NT V5.625 (Bruker, 2000)'
_computing_data_reduction 'SAINT+ NT V6.22'
_computing_molecular_graphics 'SHELXTL V6.1 (Sheldrick, 2000)'
_computing_publication_material 'SHELXTL V6.1'
_computing_structure_refinement 'SHELXL-97 (Sheldrick, 1997)'
_computing_structure_solution 'SHELXS-97 (Sheldrick, 1990)'
_diffrn_ambient_temperature 293(2)
_diffrn_measured_fraction_theta_full 0.997
_diffrn_measured_fraction_theta_max 0.997
_diffrn_measurement_device_type 'Bruker SMART APEX CCD diffractometer'
_diffrn_measurement_method 'omega scans'
_diffrn_radiation_monochromator graphite
_diffrn_radiation_source 'sealed tube'
_diffrn_radiation_type MoK\a
_diffrn_radiation_wavelength 0.71073
_diffrn_reflns_av_R_equivalents 0.0307
_diffrn_reflns_av_sigmaI/netI 0.0267
_diffrn_reflns_limit_h_max 41
_diffrn_reflns_limit_h_min -41
_diffrn_reflns_limit_k_max 10
_diffrn_reflns_limit_k_min -10
_diffrn_reflns_limit_l_max 38
_diffrn_reflns_limit_l_min -38
_diffrn_reflns_number 36685
_diffrn_reflns_theta_full 25.10
_diffrn_reflns_theta_max 25.10
_diffrn_reflns_theta_min 1.49
_diffrn_standards_decay_% <1
_exptl_absorpt_coefficient_mu 1.063
_exptl_absorpt_correction_T_max 1.0000
_exptl_absorpt_correction_T_min 0.7730
_exptl_absorpt_correction_type multi-scan
_exptl_absorpt_process_details 'SADABS (Bruker, 2001)'
_exptl_crystal_colour orange
_exptl_crystal_density_diffrn 1.560
_exptl_crystal_density_method 'not measured'
_exptl_crystal_description plate
_exptl_crystal_F_000 4416
_exptl_crystal_size_max 0.56
_exptl_crystal_size_mid 0.42
_exptl_crystal_size_min 0.16
_refine_diff_density_max 0.911
_refine_diff_density_min -0.555
_refine_diff_density_rms 0.086
_refine_ls_extinction_method none
_refine_ls_goodness_of_fit_ref 1.026
_refine_ls_hydrogen_treatment mixed
_refine_ls_matrix_type full
_refine_ls_number_parameters 609
_refine_ls_number_reflns 8372
_refine_ls_number_restraints 0
_refine_ls_restrained_S_all 1.026
_refine_ls_R_factor_all 0.0527
_refine_ls_R_factor_gt 0.0435
_refine_ls_shift/su_max 0.001
_refine_ls_shift/su_mean 0.000
_refine_ls_structure_factor_coef Fsqd
_refine_ls_weighting_details 'calc w=1/[\s^2^(Fo^2^)+(0.0676P)^2^+17.5416P] where P=(Fo^2^+2Fc^2^)/3'
_refine_ls_weighting_scheme calc
_refine_ls_wR_factor_gt 0.1176
_refine_ls_wR_factor_ref 0.1256
_reflns_number_gt 6892
_reflns_number_total 8372
_reflns_threshold_expression >2sigma(I)
_cod_data_source_file ic0495517si20040528_015556_9.cif
_cod_data_source_block 7
_cod_depositor_comments
;
The following automatic conversions were performed:
'_symmetry_cell_setting' value 'Monoclinic' changed to 'monoclinic'
according to '/home/saulius/struct/CIF-dictionaries/cif_core.dic'
dictionary named 'cif_core.dic' version 2.4.1 from 2010-06-29.

Automatic conversion script
Id: cif_fix_enum 1527 2010-12-29 10:47:43Z saulius 
;
_cod_database_code 4311342

loop_
_symmetry_equiv_pos_as_xyz
'x, y, z'
'-x, y, -z+1/2'
'x+1/2, y+1/2, z'
'-x+1/2, y+1/2, -z+1/2'
'-x, -y, -z'
'x, -y, z-1/2'
'-x+1/2, -y+1/2, -z'
'x+1/2, -y+1/2, z-1/2'

loop_
_atom_site_label
_atom_site_type_symbol
_atom_site_fract_x
_atom_site_fract_y
_atom_site_fract_z
_atom_site_U_iso_or_equiv
_atom_site_adp_type
_atom_site_occupancy
_atom_site_symmetry_multiplicity
_atom_site_calc_flag
_atom_site_refinement_flags
_atom_site_disorder_assembly
_atom_site_disorder_group
Ag Ag 0.146206(9) -0.07459(4) 0.401535(12) 0.07066(13) Uani 1 1 d . . .
C1 C -0.06078(9) -0.1637(4) 0.48248(10) 0.0425(7) Uani 1 1 d . . .
C2 C -0.06046(10) -0.1885(4) 0.43861(11) 0.0462(8) Uani 1 1 d . . .
H2 H -0.0441 -0.2577 0.4316 0.055 Uiso 1 1 calc R . .
C3 C -0.08803(10) -0.0951(4) 0.40778(11) 0.0442(7) Uani 1 1 d . . .
C4 C -0.10672(9) -0.0053(4) 0.43340(11) 0.0431(7) Uani 1 1 d . . .
C5 C -0.08835(9) -0.0517(4) 0.47887(11) 0.0426(7) Uani 1 1 d . . .
H5 H -0.0942 -0.0119 0.5028 0.051 Uiso 1 1 calc R . .
C6 C -0.09647(10) -0.0944(4) 0.36047(11) 0.0475(8) Uani 1 1 d . . .
C7 C -0.06685(10) -0.1650(4) 0.34288(11) 0.0475(8) Uani 1 1 d . . .
C8 C -0.02462(10) -0.1419(4) 0.36386(12) 0.0503(8) Uani 1 1 d . . .
H8 H -0.0147 -0.0865 0.3901 0.060 Uiso 1 1 calc R . .
C9 C 0.00279(11) -0.2013(4) 0.34580(13) 0.0551(9) Uani 1 1 d . . .
C10 C -0.01153(13) -0.2877(5) 0.30748(14) 0.0707(11) Uani 1 1 d . . .
H10 H 0.0069 -0.3316 0.2963 0.085 Uiso 1 1 calc R . .
C11 C -0.05371(14) -0.3075(5) 0.28614(14) 0.0742(12) Uani 1 1 d . . .
H11 H -0.0636 -0.3636 0.2601 0.089 Uiso 1 1 calc R . .
C12 C -0.08100(12) -0.2454(5) 0.30301(12) 0.0589(9) Uani 1 1 d . . .
H12 H -0.1092 -0.2571 0.2877 0.071 Uiso 1 1 calc R . .
C13 C 0.04594(12) -0.1694(5) 0.36762(14) 0.0627(10) Uani 1 1 d . . .
C14 C -0.13722(10) 0.1011(4) 0.41753(11) 0.0469(8) Uani 1 1 d . . .
C15 C -0.15148(10) 0.1924(4) 0.44751(11) 0.0469(8) Uani 1 1 d . . .
C16 C -0.19373(10) 0.2184(4) 0.43441(11) 0.0493(8) Uani 1 1 d . . .
H16 H -0.2120 0.1776 0.4080 0.059 Uiso 1 1 calc R . .
C17 C -0.20829(11) 0.3051(4) 0.46094(12) 0.0517(8) Uani 1 1 d . . .
C18 C -0.18168(12) 0.3682(4) 0.50017(13) 0.0574(9) Uani 1 1 d . . .
H18 H -0.1918 0.4257 0.5179 0.069 Uiso 1 1 calc R . .
C19 C -0.13983(12) 0.3442(4) 0.51249(12) 0.0583(9) Uani 1 1 d . . .
H19 H -0.1216 0.3872 0.5385 0.070 Uiso 1 1 calc R . .
C20 C -0.12492(11) 0.2576(4) 0.48671(12) 0.0533(9) Uani 1 1 d . . .
H20 H -0.0966 0.2422 0.4956 0.064 Uiso 1 1 calc R . .
C21 C -0.25249(12) 0.3273(4) 0.44575(13) 0.0584(9) Uani 1 1 d . . .
C22 C -0.03499(10) -0.2461(4) 0.52436(11) 0.0500(8) Uani 1 1 d . . .
C23 C 0.01059(11) -0.2221(6) 0.53209(16) 0.0807(14) Uani 1 1 d . . .
H23A H 0.0161 -0.2550 0.5062 0.121 Uiso 1 1 calc R . .
H23B H 0.0273 -0.2766 0.5580 0.121 Uiso 1 1 calc R . .
H23C H 0.0170 -0.1194 0.5369 0.121 Uiso 1 1 calc R . .
C24 C -0.04482(16) -0.4097(5) 0.51880(16) 0.0781(13) Uani 1 1 d . . .
H24A H -0.0736 -0.4245 0.5132 0.117 Uiso 1 1 calc R . .
H24B H -0.0286 -0.4606 0.5457 0.117 Uiso 1 1 calc R . .
H24C H -0.0385 -0.4470 0.4939 0.117 Uiso 1 1 calc R . .
C25 C -0.04452(15) -0.1910(6) 0.56488(13) 0.0798(13) Uani 1 1 d . . .
H25A H -0.0387 -0.0877 0.5688 0.120 Uiso 1 1 calc R . .
H25B H -0.0276 -0.2428 0.5914 0.120 Uiso 1 1 calc R . .
H25C H -0.0731 -0.2079 0.5598 0.120 Uiso 1 1 calc R . .
C26 C 0.19611(11) 0.5885(4) 0.23965(11) 0.0471(8) Uani 1 1 d . . .
C27 C 0.16252(10) 0.4930(4) 0.23184(11) 0.0481(8) Uani 1 1 d . . .
H27 H 0.1539 0.4547 0.2540 0.058 Uiso 1 1 calc R . .
C28 C 0.14377(10) 0.4637(4) 0.18561(11) 0.0470(8) Uani 1 1 d . . .
C29 C 0.16703(11) 0.5464(4) 0.16334(11) 0.0481(8) Uani 1 1 d . . .
C30 C 0.19860(11) 0.6210(4) 0.19831(11) 0.0502(8) Uani 1 1 d . . .
H30 H 0.2182 0.6828 0.1940 0.060 Uiso 1 1 calc R . .
C31 C 0.10747(11) 0.3794(4) 0.16590(12) 0.0561(9) Uani 1 1 d . . .
C32 C 0.08923(11) 0.2916(4) 0.19324(12) 0.0560(9) Uani 1 1 d . . .
C33 C 0.11286(11) 0.2090(4) 0.23017(12) 0.0533(9) Uani 1 1 d . . .
H33 H 0.1415 0.2085 0.2391 0.064 Uiso 1 1 calc R . .
C34 C 0.09375(12) 0.1277(4) 0.25354(13) 0.0560(9) Uani 1 1 d . . .
C35 C 0.05110(13) 0.1249(5) 0.24026(15) 0.0718(11) Uani 1 1 d . . .
H35 H 0.0385 0.0688 0.2560 0.086 Uiso 1 1 calc R . .
C36 C 0.02765(14) 0.2058(6) 0.20351(17) 0.0829(14) Uani 1 1 d . . .
H36 H -0.0010 0.2046 0.1944 0.099 Uiso 1 1 calc R . .
C37 C 0.04613(12) 0.2885(5) 0.18006(14) 0.0707(12) Uani 1 1 d . . .
H37 H 0.0299 0.3428 0.1553 0.085 Uiso 1 1 calc R . .
C38 C 0.11793(14) 0.0498(5) 0.29380(15) 0.0635(10) Uani 1 1 d . . .
C39 C 0.16020(12) 0.5574(4) 0.11747(12) 0.0521(9) Uani 1 1 d . . .
C40 C 0.18965(11) 0.6316(4) 0.10037(12) 0.0521(8) Uani 1 1 d . . .
C41 C 0.17324(12) 0.7099(4) 0.06023(12) 0.0542(9) Uani 1 1 d . . .
H41 H 0.1448 0.7154 0.0455 0.065 Uiso 1 1 calc R . .
C42 C 0.19916(13) 0.7794(5) 0.04230(13) 0.0601(9) Uani 1 1 d . . .
C43 C 0.24193(13) 0.7718(5) 0.06365(15) 0.0726(12) Uani 1 1 d . . .
H43 H 0.2593 0.8209 0.0519 0.087 Uiso 1 1 calc R . .
C44 C 0.25806(13) 0.6897(6) 0.10262(15) 0.0758(12) Uani 1 1 d . . .
H44 H 0.2865 0.6811 0.1168 0.091 Uiso 1 1 calc R . .
C45 C 0.23231(12) 0.6208(5) 0.12057(13) 0.0639(10) Uani 1 1 d . . .
H45 H 0.2437 0.5659 0.1467 0.077 Uiso 1 1 calc R . .
C46 C 0.18162(13) 0.8623(5) 0.00110(15) 0.0649(10) Uani 1 1 d . . .
C47 C 0.22388(12) 0.6426(4) 0.28572(12) 0.0591(9) Uani 1 1 d . . .
C48 C 0.23812(18) 0.5108(6) 0.31737(15) 0.1028(19) Uani 1 1 d . . .
H48A H 0.2555 0.5442 0.3466 0.154 Uiso 1 1 calc R . .
H48B H 0.2533 0.4442 0.3058 0.154 Uiso 1 1 calc R . .
H48C H 0.2145 0.4615 0.3195 0.154 Uiso 1 1 calc R . .
C49 C 0.19996(19) 0.7448(9) 0.3038(2) 0.139(3) Uani 1 1 d . . .
H49A H 0.1909 0.8279 0.2842 0.208 Uiso 1 1 calc R . .
H49B H 0.2172 0.7777 0.3332 0.208 Uiso 1 1 calc R . .
H49C H 0.1764 0.6944 0.3057 0.208 Uiso 1 1 calc R . .
C50 C 0.26191(14) 0.7161(7) 0.28355(16) 0.0946(17) Uani 1 1 d . . .
H50A H 0.2540 0.7997 0.2639 0.142 Uiso 1 1 calc R . .
H50B H 0.2768 0.6479 0.2722 0.142 Uiso 1 1 calc R . .
H50C H 0.2792 0.7476 0.3131 0.142 Uiso 1 1 calc R . .
N1 N 0.07977(11) -0.1400(4) 0.38491(14) 0.0763(10) Uani 1 1 d . . .
N2 N -0.28706(10) 0.3417(4) 0.43232(12) 0.0740(10) Uani 1 1 d . . .
N3 N 0.13666(13) -0.0081(5) 0.32617(14) 0.0795(11) Uani 1 1 d . . .
N4 N 0.16760(13) 0.9251(4) -0.03162(14) 0.0807(11) Uani 1 1 d . . .
O1 O -0.15748(8) 0.1273(4) 0.37525(8) 0.0630(7) Uani 1 1 d . . .
H1A H -0.1518(16) 0.062(5) 0.3548(18) 0.097(18) Uiso 1 1 d . . .
O2 O -0.12784(8) -0.0354(3) 0.33207(8) 0.0624(7) Uani 1 1 d . . .
O3 O 0.08750(9) 0.3762(4) 0.12357(9) 0.0789(9) Uani 1 1 d . . .
O4 O 0.12790(9) 0.5062(3) 0.08642(8) 0.0631(7) Uani 1 1 d . . .
H4A H 0.1067(18) 0.458(6) 0.100(2) 0.12(2) Uiso 1 1 d . . .
Sb Sb 0.110088(9) 0.43227(3) 0.358053(9) 0.06070(12) Uani 1 1 d . . .
F1 F 0.14646(18) 0.3736(8) 0.41181(16) 0.215(3) Uani 1 1 d . . .
F2 F 0.08469(13) 0.2509(4) 0.35005(15) 0.1413(16) Uani 1 1 d . . .
F3 F 0.07515(11) 0.4986(4) 0.38661(12) 0.1137(11) Uani 1 1 d . . .
F4 F 0.13458(19) 0.6107(5) 0.3665(2) 0.210(3) Uani 1 1 d . . .
F5 F 0.14404(10) 0.3681(4) 0.32807(12) 0.1134(11) Uani 1 1 d . . .
F6 F 0.07269(17) 0.4904(8) 0.30463(15) 0.213(3) Uani 1 1 d . . .

loop_
_atom_site_aniso_label
_atom_site_aniso_U_11
_atom_site_aniso_U_22
_atom_site_aniso_U_33
_atom_site_aniso_U_23
_atom_site_aniso_U_13
_atom_site_aniso_U_12
Ag 0.04508(18) 0.0936(3) 0.0687(2) -0.00269(17) 0.01508(15) -0.00074(15)
C1 0.0335(15) 0.0503(19) 0.0408(17) 0.0033(14) 0.0098(13) -0.0022(14)
C2 0.0362(16) 0.056(2) 0.0452(18) -0.0004(15) 0.0138(14) 0.0024(14)
C3 0.0331(16) 0.057(2) 0.0413(17) -0.0008(14) 0.0125(13) -0.0025(14)
C4 0.0329(15) 0.0541(19) 0.0403(17) 0.0022(15) 0.0109(13) -0.0023(14)
C5 0.0347(16) 0.0524(19) 0.0391(17) 0.0011(14) 0.0113(13) -0.0014(14)
C6 0.0404(18) 0.060(2) 0.0407(18) 0.0005(15) 0.0127(15) -0.0083(15)
C7 0.0463(18) 0.056(2) 0.0412(17) -0.0018(15) 0.0167(15) -0.0077(15)
C8 0.0453(18) 0.061(2) 0.0455(18) -0.0082(16) 0.0179(15) -0.0060(16)
C9 0.049(2) 0.063(2) 0.056(2) -0.0038(17) 0.0233(17) -0.0041(17)
C10 0.071(3) 0.081(3) 0.070(3) -0.020(2) 0.037(2) 0.000(2)
C11 0.077(3) 0.084(3) 0.058(2) -0.029(2) 0.021(2) -0.009(2)
C12 0.054(2) 0.068(2) 0.050(2) -0.0097(18) 0.0137(17) -0.0128(18)
C13 0.052(2) 0.073(3) 0.071(3) -0.011(2) 0.032(2) -0.0012(19)
C14 0.0322(16) 0.061(2) 0.0433(18) 0.0033(15) 0.0086(14) 0.0000(14)
C15 0.0399(17) 0.054(2) 0.0431(18) 0.0051(15) 0.0103(14) 0.0033(15)
C16 0.0419(18) 0.056(2) 0.0448(18) 0.0015(15) 0.0092(15) 0.0046(15)
C17 0.0469(19) 0.057(2) 0.051(2) 0.0067(16) 0.0175(16) 0.0065(16)
C18 0.063(2) 0.058(2) 0.054(2) -0.0027(18) 0.0237(18) 0.0033(18)
C19 0.057(2) 0.060(2) 0.050(2) -0.0045(17) 0.0100(17) -0.0059(18)
C20 0.0395(17) 0.059(2) 0.053(2) 0.0046(17) 0.0072(15) -0.0026(16)
C21 0.053(2) 0.068(2) 0.057(2) -0.0015(18) 0.0232(18) 0.0075(18)
C22 0.0423(18) 0.053(2) 0.0482(19) 0.0068(16) 0.0090(15) 0.0035(15)
C23 0.043(2) 0.102(4) 0.079(3) 0.029(3) 0.001(2) 0.004(2)
C24 0.087(3) 0.061(3) 0.075(3) 0.018(2) 0.016(2) 0.000(2)
C25 0.093(3) 0.094(3) 0.042(2) 0.013(2) 0.012(2) 0.023(3)
C26 0.0441(18) 0.0469(18) 0.0432(18) -0.0067(14) 0.0074(15) -0.0019(14)
C27 0.0428(18) 0.0518(19) 0.0435(18) -0.0043(15) 0.0081(14) 0.0001(15)
C28 0.0430(18) 0.0465(18) 0.0418(18) -0.0046(14) 0.0038(14) 0.0003(14)
C29 0.0483(19) 0.0469(19) 0.0411(18) -0.0007(14) 0.0066(15) 0.0029(15)
C30 0.0484(19) 0.0489(19) 0.0470(19) -0.0043(15) 0.0097(15) -0.0033(15)
C31 0.049(2) 0.060(2) 0.047(2) -0.0071(17) 0.0039(16) -0.0040(17)
C32 0.051(2) 0.061(2) 0.0479(19) -0.0150(17) 0.0074(16) -0.0117(17)
C33 0.050(2) 0.054(2) 0.052(2) -0.0138(16) 0.0140(16) -0.0061(16)
C34 0.062(2) 0.052(2) 0.055(2) -0.0101(17) 0.0229(18) -0.0027(17)
C35 0.063(3) 0.085(3) 0.069(3) -0.005(2) 0.026(2) -0.011(2)
C36 0.049(2) 0.106(4) 0.087(3) -0.006(3) 0.017(2) -0.014(2)
C37 0.050(2) 0.086(3) 0.059(2) -0.001(2) -0.0002(18) -0.012(2)
C38 0.073(3) 0.057(2) 0.067(3) -0.006(2) 0.034(2) 0.002(2)
C39 0.057(2) 0.0464(19) 0.0452(19) -0.0016(15) 0.0094(17) 0.0088(16)
C40 0.060(2) 0.0478(19) 0.0457(19) -0.0007(15) 0.0160(16) 0.0107(17)
C41 0.056(2) 0.053(2) 0.051(2) 0.0017(16) 0.0153(17) 0.0096(17)
C42 0.066(2) 0.062(2) 0.054(2) 0.0026(18) 0.0234(19) 0.0065(19)
C43 0.062(2) 0.088(3) 0.071(3) 0.002(2) 0.029(2) 0.005(2)
C44 0.052(2) 0.103(4) 0.068(3) -0.005(2) 0.016(2) 0.016(2)
C45 0.060(2) 0.074(3) 0.052(2) 0.0028(19) 0.0137(18) 0.018(2)
C46 0.069(3) 0.066(2) 0.066(3) 0.006(2) 0.033(2) 0.000(2)
C47 0.056(2) 0.064(2) 0.048(2) -0.0130(18) 0.0078(17) -0.0136(18)
C48 0.125(5) 0.096(4) 0.050(3) 0.003(2) -0.014(3) -0.036(3)
C49 0.104(4) 0.179(7) 0.108(5) -0.096(5) 0.009(4) 0.010(4)
C50 0.073(3) 0.120(4) 0.063(3) 0.005(3) -0.008(2) -0.042(3)
N1 0.053(2) 0.083(3) 0.099(3) -0.014(2) 0.034(2) -0.0009(18)
N2 0.049(2) 0.096(3) 0.078(2) -0.005(2) 0.0244(17) 0.0140(18)
N3 0.098(3) 0.073(2) 0.074(3) 0.013(2) 0.038(2) 0.017(2)
N4 0.086(3) 0.088(3) 0.072(3) 0.023(2) 0.033(2) 0.002(2)
O1 0.0474(14) 0.092(2) 0.0404(14) 0.0068(14) 0.0054(11) 0.0227(14)
O2 0.0481(14) 0.094(2) 0.0391(13) 0.0058(13) 0.0085(11) 0.0074(14)
O3 0.0644(18) 0.111(2) 0.0420(15) -0.0057(15) -0.0042(13) -0.0303(17)
O4 0.0684(17) 0.0696(17) 0.0385(13) -0.0019(12) 0.0041(13) -0.0067(14)
Sb 0.0735(2) 0.05811(18) 0.05486(18) -0.00612(11) 0.02849(14) -0.00118(12)
F1 0.187(5) 0.304(7) 0.104(3) 0.018(4) -0.005(3) 0.079(5)
F2 0.188(4) 0.094(2) 0.201(4) -0.061(3) 0.142(3) -0.051(2)
F3 0.149(3) 0.097(2) 0.139(3) -0.023(2) 0.104(3) -0.007(2)
F4 0.269(6) 0.100(3) 0.374(8) -0.104(4) 0.252(6) -0.088(3)
F5 0.112(2) 0.116(2) 0.144(3) -0.050(2) 0.085(2) -0.0256(19)
F6 0.192(5) 0.348(8) 0.098(3) 0.092(4) 0.049(3) 0.106(5)

loop_
_atom_type_symbol
_atom_type_description
_atom_type_scat_dispersion_real
_atom_type_scat_dispersion_imag
_atom_type_scat_source
C C 0.0033 0.0016 'International Tables Vol C Tables 4.2.6.8 and 6.1.1.4'
H H 0.0000 0.0000 'International Tables Vol C Tables 4.2.6.8 and 6.1.1.4'
N N 0.0061 0.0033 'International Tables Vol C Tables 4.2.6.8 and 6.1.1.4'
O O 0.0106 0.0060 'International Tables Vol C Tables 4.2.6.8 and 6.1.1.4'
F F 0.0171 0.0103 'International Tables Vol C Tables 4.2.6.8 and 6.1.1.4'
Ag Ag -0.8971 1.1015 'International Tables Vol C Tables 4.2.6.8 and 6.1.1.4'
Sb Sb -0.5866 1.5461 'International Tables Vol C Tables 4.2.6.8 and 6.1.1.4'

loop_
_geom_angle_atom_site_label_1
_geom_angle_atom_site_label_2
_geom_angle_atom_site_label_3
_geom_angle
_geom_angle_site_symmetry_1
_geom_angle_site_symmetry_3
_geom_angle_publ_flag
N1 Ag N2 143.38(15) . 3_545 ?
N1 Ag N3 94.23(15) . . ?
N2 Ag N3 105.39(14) 3_545 . ?
N1 Ag N4 108.56(14) . 6_566 ?
N2 Ag N4 82.48(14) 3_545 6_566 ?
N3 Ag N4 129.47(15) . 6_566 ?
C5 C1 C2 106.8(3) . . ?
C5 C1 C22 127.9(3) . . ?
C2 C1 C22 125.3(3) . . ?
C3 C2 C1 110.6(3) . . ?
C2 C3 C6 125.2(3) . . ?
C2 C3 C4 106.1(3) . . ?
C6 C3 C4 128.7(3) . . ?
C14 C4 C5 125.5(3) . . ?
C14 C4 C3 128.3(3) . . ?
C5 C4 C3 106.2(3) . . ?
C1 C5 C4 110.3(3) . . ?
O2 C6 C3 123.7(3) . . ?
O2 C6 C7 116.8(3) . . ?
C3 C6 C7 119.5(3) . . ?
C8 C7 C12 118.7(3) . . ?
C8 C7 C6 120.5(3) . . ?
C12 C7 C6 120.6(3) . . ?
C9 C8 C7 120.3(3) . . ?
C10 C9 C8 120.4(3) . . ?
C10 C9 C13 121.4(4) . . ?
C8 C9 C13 118.2(3) . . ?
C11 C10 C9 119.0(4) . . ?
C12 C11 C10 120.8(4) . . ?
C11 C12 C7 120.7(4) . . ?
N1 C13 C9 178.0(5) . . ?
O1 C14 C4 124.2(3) . . ?
O1 C14 C15 112.8(3) . . ?
C4 C14 C15 123.0(3) . . ?
C20 C15 C16 118.7(3) . . ?
C20 C15 C14 123.6(3) . . ?
C16 C15 C14 117.6(3) . . ?
C17 C16 C15 119.6(3) . . ?
C16 C17 C18 121.3(3) . . ?
C16 C17 C21 117.0(3) . . ?
C18 C17 C21 121.7(3) . . ?
C19 C18 C17 118.8(4) . . ?
C20 C19 C18 120.6(3) . . ?
C19 C20 C15 121.0(3) . . ?
N2 C21 C17 177.2(4) . . ?
C1 C22 C24 110.3(3) . . ?
C1 C22 C23 108.6(3) . . ?
C24 C22 C23 109.5(4) . . ?
C1 C22 C25 110.1(3) . . ?
C24 C22 C25 108.1(4) . . ?
C23 C22 C25 110.2(4) . . ?
C30 C26 C27 107.4(3) . . ?
C30 C26 C47 128.0(3) . . ?
C27 C26 C47 124.6(3) . . ?
C26 C27 C28 110.1(3) . . ?
C27 C28 C31 124.7(3) . . ?
C27 C28 C29 106.6(3) . . ?
C31 C28 C29 128.6(3) . . ?
C39 C29 C30 125.3(3) . . ?
C39 C29 C28 129.1(3) . . ?
C30 C29 C28 105.6(3) . . ?
C26 C30 C29 110.4(3) . . ?
O3 C31 C28 122.6(4) . . ?
O3 C31 C32 115.2(3) . . ?
C28 C31 C32 122.2(3) . . ?
C33 C32 C37 118.8(4) . . ?
C33 C32 C31 122.9(3) . . ?
C37 C32 C31 118.2(4) . . ?
C34 C33 C32 119.8(4) . . ?
C33 C34 C35 121.0(4) . . ?
C33 C34 C38 120.5(4) . . ?
C35 C34 C38 118.4(4) . . ?
C36 C35 C34 119.2(4) . . ?
C37 C36 C35 120.6(4) . . ?
C36 C37 C32 120.5(4) . . ?
N3 C38 C34 177.9(5) . . ?
O4 C39 C29 123.4(4) . . ?
O4 C39 C40 114.0(3) . . ?
C29 C39 C40 122.6(3) . . ?
C45 C40 C41 118.4(4) . . ?
C45 C40 C39 123.9(3) . . ?
C41 C40 C39 117.6(3) . . ?
C42 C41 C40 120.2(4) . . ?
C41 C42 C43 120.9(4) . . ?
C41 C42 C46 119.5(4) . . ?
C43 C42 C46 119.6(4) . . ?
C44 C43 C42 118.6(4) . . ?
C45 C44 C43 120.5(4) . . ?
C44 C45 C40 121.3(4) . . ?
N4 C46 C42 178.8(6) . . ?
C49 C47 C50 111.2(5) . . ?
C49 C47 C26 109.2(3) . . ?
C50 C47 C26 111.1(3) . . ?
C49 C47 C48 108.9(5) . . ?
C50 C47 C48 107.5(4) . . ?
C26 C47 C48 108.9(3) . . ?
C13 N1 Ag 165.7(4) . . ?
C21 N2 Ag 166.6(4) . 3_455 ?
C38 N3 Ag 149.6(4) . . ?
C46 N4 Ag 172.6(4) . 6_565 ?
F1 Sb F4 89.7(3) . . ?
F1 Sb F6 178.7(3) . . ?
F4 Sb F6 90.9(4) . . ?
F1 Sb F2 90.1(3) . . ?
F4 Sb F2 179.10(17) . . ?
F6 Sb F2 89.3(3) . . ?
F1 Sb F5 92.3(2) . . ?
F4 Sb F5 90.40(17) . . ?
F6 Sb F5 88.8(2) . . ?
F2 Sb F5 90.47(14) . . ?
F1 Sb F3 89.2(2) . . ?
F4 Sb F3 89.46(17) . . ?
F6 Sb F3 89.6(2) . . ?
F2 Sb F3 89.67(15) . . ?
F5 Sb F3 178.46(18) . . ?

loop_
_geom_bond_atom_site_label_1
_geom_bond_atom_site_label_2
_geom_bond_distance
_geom_bond_site_symmetry_2
_geom_bond_publ_flag
Ag N1 2.253(4) . ?
Ag N2 2.296(3) 3_545 ?
Ag N3 2.385(4) . ?
Ag N4 2.410(4) 6_566 ?
C1 C5 1.375(5) . ?
C1 C2 1.422(5) . ?
C1 C22 1.511(4) . ?
C2 C3 1.388(5) . ?
C3 C6 1.430(5) . ?
C3 C4 1.464(5) . ?
C4 C14 1.389(5) . ?
C4 C5 1.421(4) . ?
C6 O2 1.258(4) . ?
C6 C7 1.485(5) . ?
C7 C8 1.390(5) . ?
C7 C12 1.395(5) . ?
C8 C9 1.389(5) . ?
C9 C10 1.386(5) . ?
C9 C13 1.435(5) . ?
C10 C11 1.386(6) . ?
C11 C12 1.370(6) . ?
C13 N1 1.134(5) . ?
C14 O1 1.298(4) . ?
C14 C15 1.481(5) . ?
C15 C20 1.390(5) . ?
C15 C16 1.393(5) . ?
C16 C17 1.381(5) . ?
C17 C18 1.383(5) . ?
C17 C21 1.447(5) . ?
C18 C19 1.379(5) . ?
C19 C20 1.369(5) . ?
C21 N2 1.127(5) . ?
C22 C24 1.524(5) . ?
C22 C23 1.528(5) . ?
C22 C25 1.531(5) . ?
C26 C30 1.385(5) . ?
C26 C27 1.403(5) . ?
C26 C47 1.519(5) . ?
C27 C28 1.406(5) . ?
C28 C31 1.414(5) . ?
C28 C29 1.464(5) . ?
C29 C39 1.399(5) . ?
C29 C30 1.422(5) . ?
C31 O3 1.276(4) . ?
C31 C32 1.484(6) . ?
C32 C33 1.388(5) . ?
C32 C37 1.401(5) . ?
C33 C34 1.380(5) . ?
C34 C35 1.386(6) . ?
C34 C38 1.442(6) . ?
C35 C36 1.375(7) . ?
C36 C37 1.374(6) . ?
C38 N3 1.132(5) . ?
C39 O4 1.285(4) . ?
C39 C40 1.486(5) . ?
C40 C45 1.389(5) . ?
C40 C41 1.394(5) . ?
C41 C42 1.383(5) . ?
C42 C43 1.394(6) . ?
C42 C46 1.445(6) . ?
C43 C44 1.384(6) . ?
C44 C45 1.376(6) . ?
C46 N4 1.134(5) . ?
C47 C49 1.496(7) . ?
C47 C50 1.505(6) . ?
C47 C48 1.531(6) . ?
N2 Ag 2.296(3) 3_455 ?
N4 Ag 2.410(4) 6_565 ?
Sb F1 1.804(4) . ?
Sb F4 1.808(4) . ?
Sb F6 1.808(4) . ?
Sb F2 1.846(3) . ?
Sb F5 1.862(3) . ?
Sb F3 1.863(3) . ?

loop_
_geom_hbond_atom_site_label_D
_geom_hbond_atom_site_label_H
_geom_hbond_atom_site_label_A
_geom_hbond_distance_DH
_geom_hbond_distance_HA
_geom_hbond_distance_DA
_geom_hbond_angle_DHA
_geom_hbond_site_symmetry_A
O1 H1A O2 0.95(5) 1.56(5) 2.487(4) 161(5) .
O4 H4A O3 1.07(6) 1.39(6) 2.446(4) 166(6) .

loop_
_geom_torsion_atom_site_label_1
_geom_torsion_atom_site_label_2
_geom_torsion_atom_site_label_3
_geom_torsion_atom_site_label_4
_geom_torsion
_geom_torsion_site_symmetry_1
_geom_torsion_site_symmetry_2
_geom_torsion_site_symmetry_3
_geom_torsion_site_symmetry_4
_geom_torsion_publ_flag
C5 C1 C2 C3 -1.1(4) . . . . ?
C22 C1 C2 C3 179.4(3) . . . . ?
C1 C2 C3 C6 -177.7(3) . . . . ?
C1 C2 C3 C4 0.4(4) . . . . ?
C2 C3 C4 C14 -177.6(3) . . . . ?
C6 C3 C4 C14 0.4(6) . . . . ?
C2 C3 C4 C5 0.4(4) . . . . ?
C6 C3 C4 C5 178.4(3) . . . . ?
C2 C1 C5 C4 1.3(4) . . . . ?
C22 C1 C5 C4 -179.1(3) . . . . ?
C14 C4 C5 C1 177.0(3) . . . . ?
C3 C4 C5 C1 -1.1(4) . . . . ?
C2 C3 C6 O2 162.4(3) . . . . ?
C4 C3 C6 O2 -15.2(6) . . . . ?
C2 C3 C6 C7 -18.4(5) . . . . ?
C4 C3 C6 C7 164.0(3) . . . . ?
O2 C6 C7 C8 134.7(4) . . . . ?
C3 C6 C7 C8 -44.5(5) . . . . ?
O2 C6 C7 C12 -40.0(5) . . . . ?
C3 C6 C7 C12 140.8(4) . . . . ?
C12 C7 C8 C9 -1.5(6) . . . . ?
C6 C7 C8 C9 -176.3(3) . . . . ?
C7 C8 C9 C10 -1.9(6) . . . . ?
C7 C8 C9 C13 177.5(4) . . . . ?
C8 C9 C10 C11 3.4(7) . . . . ?
C13 C9 C10 C11 -176.0(4) . . . . ?
C9 C10 C11 C12 -1.3(7) . . . . ?
C10 C11 C12 C7 -2.2(7) . . . . ?
C8 C7 C12 C11 3.6(6) . . . . ?
C6 C7 C12 C11 178.4(4) . . . . ?
C10 C9 C13 N1 132(13) . . . . ?
C8 C9 C13 N1 -47(13) . . . . ?
C5 C4 C14 O1 -170.1(3) . . . . ?
C3 C4 C14 O1 7.6(6) . . . . ?
C5 C4 C14 C15 6.9(5) . . . . ?
C3 C4 C14 C15 -175.5(3) . . . . ?
O1 C14 C15 C20 -138.6(4) . . . . ?
C4 C14 C15 C20 44.2(5) . . . . ?
O1 C14 C15 C16 38.7(5) . . . . ?
C4 C14 C15 C16 -138.6(3) . . . . ?
C20 C15 C16 C17 -1.4(5) . . . . ?
C14 C15 C16 C17 -178.8(3) . . . . ?
C15 C16 C17 C18 0.6(6) . . . . ?
C15 C16 C17 C21 -179.6(3) . . . . ?
C16 C17 C18 C19 0.6(6) . . . . ?
C21 C17 C18 C19 -179.2(4) . . . . ?
C17 C18 C19 C20 -1.0(6) . . . . ?
C18 C19 C20 C15 0.3(6) . . . . ?
C16 C15 C20 C19 1.0(5) . . . . ?
C14 C15 C20 C19 178.2(3) . . . . ?
C16 C17 C21 N2 -6(10) . . . . ?
C18 C17 C21 N2 173(100) . . . . ?
C5 C1 C22 C24 121.1(4) . . . . ?
C2 C1 C22 C24 -59.5(5) . . . . ?
C5 C1 C22 C23 -118.9(4) . . . . ?
C2 C1 C22 C23 60.5(5) . . . . ?
C5 C1 C22 C25 1.9(5) . . . . ?
C2 C1 C22 C25 -178.7(3) . . . . ?
C30 C26 C27 C28 0.4(4) . . . . ?
C47 C26 C27 C28 -179.3(3) . . . . ?
C26 C27 C28 C31 -175.6(3) . . . . ?
C26 C27 C28 C29 -0.2(4) . . . . ?
C27 C28 C29 C39 -178.2(4) . . . . ?
C31 C28 C29 C39 -3.0(6) . . . . ?
C27 C28 C29 C30 -0.1(4) . . . . ?
C31 C28 C29 C30 175.1(4) . . . . ?
C27 C26 C30 C29 -0.5(4) . . . . ?
C47 C26 C30 C29 179.3(3) . . . . ?
C39 C29 C30 C26 178.6(3) . . . . ?
C28 C29 C30 C26 0.4(4) . . . . ?
C27 C28 C31 O3 167.6(4) . . . . ?
C29 C28 C31 O3 -6.8(6) . . . . ?
C27 C28 C31 C32 -10.6(6) . . . . ?
C29 C28 C31 C32 175.0(3) . . . . ?
O3 C31 C32 C33 140.1(4) . . . . ?
C28 C31 C32 C33 -41.6(6) . . . . ?
O3 C31 C32 C37 -37.7(5) . . . . ?
C28 C31 C32 C37 140.6(4) . . . . ?
C37 C32 C33 C34 -1.0(5) . . . . ?
C31 C32 C33 C34 -178.7(3) . . . . ?
C32 C33 C34 C35 1.2(6) . . . . ?
C32 C33 C34 C38 -175.6(3) . . . . ?
C33 C34 C35 C36 -0.7(7) . . . . ?
C38 C34 C35 C36 176.1(4) . . . . ?
C34 C35 C36 C37 0.1(8) . . . . ?
C35 C36 C37 C32 0.0(8) . . . . ?
C33 C32 C37 C36 0.4(6) . . . . ?
C31 C32 C37 C36 178.3(4) . . . . ?
C33 C34 C38 N3 102(15) . . . . ?
C35 C34 C38 N3 -75(15) . . . . ?
C30 C29 C39 O4 -169.3(3) . . . . ?
C28 C29 C39 O4 8.5(6) . . . . ?
C30 C29 C39 C40 9.8(6) . . . . ?
C28 C29 C39 C40 -172.4(3) . . . . ?
O4 C39 C40 C45 -141.3(4) . . . . ?
C29 C39 C40 C45 39.5(5) . . . . ?
O4 C39 C40 C41 34.9(5) . . . . ?
C29 C39 C40 C41 -144.2(4) . . . . ?
C45 C40 C41 C42 -2.6(6) . . . . ?
C39 C40 C41 C42 -179.0(3) . . . . ?
C40 C41 C42 C43 0.5(6) . . . . ?
C40 C41 C42 C46 -178.9(4) . . . . ?
C41 C42 C43 C44 1.7(7) . . . . ?
C46 C42 C43 C44 -178.9(4) . . . . ?
C42 C43 C44 C45 -1.9(7) . . . . ?
C43 C44 C45 C40 -0.2(7) . . . . ?
C41 C40 C45 C44 2.4(6) . . . . ?
C39 C40 C45 C44 178.6(4) . . . . ?
C41 C42 C46 N4 -66(24) . . . . ?
C43 C42 C46 N4 115(24) . . . . ?
C30 C26 C47 C49 111.1(5) . . . . ?
C27 C26 C47 C49 -69.2(6) . . . . ?
C30 C26 C47 C50 -11.9(6) . . . . ?
C27 C26 C47 C50 167.8(4) . . . . ?
C30 C26 C47 C48 -130.1(4) . . . . ?
C27 C26 C47 C48 49.7(5) . . . . ?
C9 C13 N1 Ag -90(13) . . . . ?
N2 Ag N1 C13 -113.7(15) 3_545 . . . ?
N3 Ag N1 C13 9.3(15) . . . . ?
N4 Ag N1 C13 143.5(15) 6_566 . . . ?
C17 C21 N2 Ag -102(10) . . . 3_455 ?
C34 C38 N3 Ag 37(15) . . . . ?
N1 Ag N3 C38 45.0(8) . . . . ?
N2 Ag N3 C38 -166.2(8) 3_545 . . . ?
N4 Ag N3 C38 -73.3(8) 6_566 . . . ?
C42 C46 N4 Ag -134(22) . . . 6_565 ?
